data_7705675
loop_
_publ_author_name
'Wilson, Daniel W. N.'
'Myers, William K.'
'Goicoechea, Jose M.'

_publ_section_title
;
 Synthesis and decarbonylation chemistry of gallium phosphaketenes.
;
_journal_issue 43
_journal_name_full 'Dalton transactions (Cambridge, England : 2003)'
_journal_page_first 15249
_journal_page_last 15255
_journal_paper_doi 10.1039/d0dt03174g
_journal_volume 49
_journal_year 2020
_chemical_formula_moiety 'C47 H57 Ga I N4, 0.33(C7 H8)'
_chemical_formula_sum 'C49.33 H59.67 Ga I N4'
_chemical_formula_weight 905.29
_chemical_name_systematic
;
 GaI(Me2IPr)[(NDipp)2C12H5]*0.5tol
;
_space_group_crystal_system trigonal
_space_group_IT_number 161
_space_group_name_Hall 'R 3 -2"c'
_space_group_name_H-M_alt 'R 3 c :H'
_atom_sites_solution_hydrogens geom
_audit_creation_method SHELXL-2018/1
_audit_update_record
;
2020-08-25 deposited with the CCDC.	2020-10-13 downloaded from the CCDC.
;
_cell_angle_alpha 90
_cell_angle_beta 90
_cell_angle_gamma 120
_cell_formula_units_Z 18
_cell_length_a 30.5012(5)
_cell_length_b 30.5012(5)
_cell_length_c 25.1712(7)
_cell_measurement_reflns_used 11921
_cell_measurement_temperature 398(2)
_cell_measurement_theta_max 75.9080
_cell_measurement_theta_min 3.8490
_cell_volume 20280.0(7)
_computing_cell_refinement 'CrysAlisPro 1.171.38.43b (Rigaku OD, 2015)'
_computing_data_collection 'CrysAlisPro 1.171.38.43b (Rigaku OD, 2015)'
_computing_data_reduction 'CrysAlisPro 1.171.38.43b (Rigaku OD, 2015)'
_computing_structure_refinement 'SHELXL-2018/1 (Sheldrick, 2018)'
_computing_structure_solution 'SHELXT 2018/2 (Sheldrick, 2018)'
_diffrn_ambient_temperature 398(2)
_diffrn_detector_area_resol_mean 10.4102
_diffrn_measured_fraction_theta_full 1.000
_diffrn_measured_fraction_theta_max 0.993
_diffrn_measurement_device_type 'SuperNova, Dual, Cu at zero, Atlas'
_diffrn_measurement_method '\w scans'
_diffrn_radiation_monochromator mirror
_diffrn_radiation_source 'SuperNova (Cu) X-ray Source'
_diffrn_radiation_type CuK\a
_diffrn_radiation_wavelength 1.54184
_diffrn_reflns_av_R_equivalents 0.0571
_diffrn_reflns_av_unetI/netI 0.0429
_diffrn_reflns_Laue_measured_fraction_full 1.000
_diffrn_reflns_Laue_measured_fraction_max 0.993
_diffrn_reflns_limit_h_max 26
_diffrn_reflns_limit_h_min -38
_diffrn_reflns_limit_k_max 38
_diffrn_reflns_limit_k_min -35
_diffrn_reflns_limit_l_max 28
_diffrn_reflns_limit_l_min -31
_diffrn_reflns_number 43818
_diffrn_reflns_point_group_measured_fraction_full 0.991
_diffrn_reflns_point_group_measured_fraction_max 0.973
_diffrn_reflns_theta_full 67.684
_diffrn_reflns_theta_max 76.329
_diffrn_reflns_theta_min 3.891
_exptl_absorpt_coefficient_mu 6.484
_exptl_absorpt_correction_T_max 1.00000
_exptl_absorpt_correction_T_min 0.64700
_exptl_absorpt_correction_type multi-scan
_exptl_absorpt_process_details
;
CrysAlisPro 1.171.38.43b (Rigaku Oxford Diffraction, 2015)
Empirical absorption correction using spherical harmonics,
 implemented in SCALE3 ABSPACK scaling algorithm.
;
_exptl_crystal_colour green
_exptl_crystal_density_diffrn 1.334
_exptl_crystal_description block
_exptl_crystal_F_000 8418
_exptl_crystal_size_max 0.200
_exptl_crystal_size_mid 0.050
_exptl_crystal_size_min 0.050
_refine_diff_density_max 0.503
_refine_diff_density_min -0.322
_refine_diff_density_rms 0.059
_refine_ls_abs_structure_details
;
 Flack x determined using 3648 quotients [(I+)-(I-)]/[(I+)+(I-)]
 (Parsons, Flack and Wagner, Acta Cryst. B69 (2013) 249-259).
;
_refine_ls_abs_structure_Flack -0.030(3)
_refine_ls_extinction_method none
_refine_ls_goodness_of_fit_ref 1.035
_refine_ls_hydrogen_treatment constr
_refine_ls_matrix_type full
_refine_ls_number_parameters 509
_refine_ls_number_reflns 9219
_refine_ls_number_restraints 7
_refine_ls_restrained_S_all 1.035
_refine_ls_R_factor_all 0.0397
_refine_ls_R_factor_gt 0.0328
_refine_ls_shift/su_max 0.001
_refine_ls_shift/su_mean 0.000
_refine_ls_structure_factor_coef Fsqd
_refine_ls_weighting_details 'w=1/[\s^2^(Fo^2^)+(0.0352P)^2^+24.0515P] where P=(Fo^2^+2Fc^2^)/3'
_refine_ls_weighting_scheme calc
_refine_ls_wR_factor_gt 0.0752
_refine_ls_wR_factor_ref 0.0816
_reflns_Friedel_coverage 0.956
_reflns_Friedel_fraction_full 0.981
_reflns_Friedel_fraction_max 0.953
_reflns_number_gt 8358
_reflns_number_total 9219
_reflns_threshold_expression 'I > 2\s(I)'
_cod_data_source_file d0dt03174g2.cif
_cod_data_source_block DW280
_cod_depositor_comments 'Adding full bibliography for 7705675--7705683.cif.'
_cod_original_cell_volume 20280.0(9)
_cod_database_code 7705675
_shelx_shelxl_version_number 2018/1
_shelx_space_group_comment
;
The symmetry employed for this shelxl refinement is uniquely defined
by the following loop, which should always be used as a source of
symmetry information in preference to the above space-group names.
They are only intended as comments.
;
_shelx_estimated_absorpt_t_min 0.357
_shelx_estimated_absorpt_t_max 0.738

loop_
_space_group_symop_operation_xyz
'x, y, z'
'-y, x-y, z'
'-x+y, -x, z'
'-y, -x, z+1/2'
'-x+y, y, z+1/2'
'x, x-y, z+1/2'
'x+2/3, y+1/3, z+1/3'
'-y+2/3, x-y+1/3, z+1/3'
'-x+y+2/3, -x+1/3, z+1/3'
'-y+2/3, -x+1/3, z+5/6'
'-x+y+2/3, y+1/3, z+5/6'
'x+2/3, x-y+1/3, z+5/6'
'x+1/3, y+2/3, z+2/3'
'-y+1/3, x-y+2/3, z+2/3'
'-x+y+1/3, -x+2/3, z+2/3'
'-y+1/3, -x+2/3, z+7/6'
'-x+y+1/3, y+2/3, z+7/6'
'x+1/3, x-y+2/3, z+7/6'

loop_
_atom_site_label
_atom_site_type_symbol
_atom_site_fract_x
_atom_site_fract_y
_atom_site_fract_z
_atom_site_U_iso_or_equiv
_atom_site_adp_type
_atom_site_occupancy
_atom_site_site_symmetry_order
_atom_site_calc_flag
_atom_site_refinement_flags_posn
_atom_site_refinement_flags_adp
_atom_site_refinement_flags_occupancy
_atom_site_disorder_assembly
_atom_site_disorder_group
Ga1 Ga 0.63146(2) 0.83088(2) 0.46781(3) 0.02984(14) Uani 1 1 d . . . . .
I1 I 0.64258(2) 0.91445(2) 0.42382(2) 0.04021(10) Uani 1 1 d . . . . .
N1 N 0.56278(17) 0.77604(16) 0.4625(2) 0.0318(9) Uani 1 1 d . . . . .
N2 N 0.62509(17) 0.83168(18) 0.5434(2) 0.0346(10) Uani 1 1 d . . . . .
N3 N 0.6903(2) 0.8125(2) 0.3832(3) 0.0502(14) Uani 1 1 d . . . . .
N4 N 0.73956(19) 0.85384(19) 0.4487(2) 0.0437(12) Uani 1 1 d . . . . .
C1 C 0.54297(19) 0.76979(18) 0.5137(2) 0.0304(10) Uani 1 1 d . . . . .
C2 C 0.57449(19) 0.7981(2) 0.5544(2) 0.0315(11) Uani 1 1 d . . . . .
C3 C 0.5460(2) 0.7851(2) 0.6041(2) 0.0384(12) Uani 1 1 d . . . . .
C4 C 0.4964(2) 0.7461(2) 0.5903(2) 0.0363(12) Uani 1 1 d . . . . .
C5 C 0.4924(2) 0.73580(19) 0.5351(2) 0.0322(11) Uani 1 1 d . . . . .
C6 C 0.4467(2) 0.6984(2) 0.5163(3) 0.0382(12) Uani 1 1 d . . . . .
H6 H 0.442259 0.690740 0.480268 0.046 Uiso 1 1 calc R U . . .
C7 C 0.4060(2) 0.6712(2) 0.5527(3) 0.0446(14) Uani 1 1 d . . . . .
H7 H 0.375242 0.645343 0.539987 0.054 Uiso 1 1 calc R U . . .
C8 C 0.4111(2) 0.6821(3) 0.6060(3) 0.0502(16) Uani 1 1 d . . . . .
H8 H 0.383752 0.663788 0.628582 0.060 Uiso 1 1 calc R U . . .
C9 C 0.4575(2) 0.7210(3) 0.6272(3) 0.0488(15) Uani 1 1 d . . . . .
C10 C 0.4689(3) 0.7372(4) 0.6810(3) 0.071(3) Uani 1 1 d . . . . .
H10 H 0.444308 0.721841 0.707181 0.086 Uiso 1 1 calc R U . . .
C11 C 0.5157(3) 0.7750(4) 0.6939(3) 0.080(3) Uani 1 1 d . . . . .
H11 H 0.522128 0.785408 0.729175 0.096 Uiso 1 1 calc R U . . .
C12 C 0.5560(3) 0.7997(3) 0.6563(3) 0.0597(19) Uani 1 1 d . . . . .
H12 H 0.587958 0.824984 0.666983 0.072 Uiso 1 1 calc R U . . .
C13 C 0.5346(2) 0.7382(2) 0.4237(2) 0.0338(11) Uani 1 1 d . . . . .
C14 C 0.5122(3) 0.7490(2) 0.3810(3) 0.0461(14) Uani 1 1 d . . . . .
C15 C 0.4857(3) 0.7117(3) 0.3425(3) 0.0526(16) Uani 1 1 d . . . . .
H15 H 0.472306 0.719367 0.313173 0.063 Uiso 1 1 calc R U . . .
C16 C 0.4793(3) 0.6635(3) 0.3474(3) 0.0576(18) Uani 1 1 d . . . . .
H16 H 0.461356 0.638979 0.321802 0.069 Uiso 1 1 calc R U . . .
C17 C 0.4997(3) 0.6526(2) 0.3905(3) 0.0494(16) Uani 1 1 d . . . . .
H17 H 0.495097 0.620236 0.394021 0.059 Uiso 1 1 calc R U . . .
C18 C 0.5274(2) 0.6891(2) 0.4294(2) 0.0348(12) Uani 1 1 d . . . . .
C19 C 0.5119(4) 0.7994(3) 0.3785(4) 0.084(3) Uani 1 1 d . . . . .
H19 H 0.541780 0.825199 0.397425 0.100 Uiso 1 1 calc R U . . .
C20 C 0.5148(5) 0.8169(4) 0.3200(5) 0.113(5) Uani 1 1 d . . . . .
H20A H 0.536729 0.808887 0.300159 0.170 Uiso 1 1 calc R U . . .
H20B H 0.527790 0.852749 0.319158 0.170 Uiso 1 1 calc R U . . .
H20C H 0.481511 0.799753 0.304620 0.170 Uiso 1 1 calc R U . . .
C21 C 0.4647(6) 0.7934(5) 0.4065(4) 0.109(5) Uani 1 1 d . . . . .
C22 C 0.5487(2) 0.6740(2) 0.4768(3) 0.0397(13) Uani 1 1 d . . . . .
H22 H 0.558200 0.699913 0.504343 0.048 Uiso 1 1 calc R U . . .
C23 C 0.5958(3) 0.6726(3) 0.4609(4) 0.064(2) Uani 1 1 d . . . . .
H23A H 0.587555 0.647800 0.433456 0.096 Uiso 1 1 calc R U . . .
H23B H 0.608918 0.663703 0.491216 0.096 Uiso 1 1 calc R U . . .
H23C H 0.620862 0.705253 0.448051 0.096 Uiso 1 1 calc R U . . .
C24 C 0.5096(3) 0.6232(3) 0.5006(4) 0.062(2) Uani 1 1 d . . . . .
H24A H 0.479007 0.623702 0.508053 0.093 Uiso 1 1 calc R U . . .
H24B H 0.522717 0.617511 0.532951 0.093 Uiso 1 1 calc R U . . .
H24C H 0.502671 0.596618 0.475829 0.093 Uiso 1 1 calc R U . . .
C25 C 0.6600(2) 0.8477(2) 0.5866(2) 0.0335(11) Uani 1 1 d . . . . .
C26 C 0.6800(2) 0.8969(2) 0.6069(3) 0.0405(13) Uani 1 1 d . . . . .
C27 C 0.7128(3) 0.9112(3) 0.6505(3) 0.0528(16) Uani 1 1 d . . . . .
H27 H 0.726272 0.943669 0.664370 0.063 Uiso 1 1 calc R U . . .
C28 C 0.7255(3) 0.8781(3) 0.6730(3) 0.0573(18) Uani 1 1 d . . . . .
H28 H 0.747333 0.888186 0.701936 0.069 Uiso 1 1 calc R U . . .
C29 C 0.7058(3) 0.8301(3) 0.6527(3) 0.0524(16) Uani 1 1 d . . . . .
H29 H 0.714696 0.807933 0.668130 0.063 Uiso 1 1 calc R U . . .
C30 C 0.6727(2) 0.8139(2) 0.6098(3) 0.0407(13) Uani 1 1 d . . . . .
C31 C 0.6670(4) 0.9346(3) 0.5829(3) 0.064(2) Uani 1 1 d . . . . .
H31 H 0.659428 0.925979 0.545272 0.077 Uiso 1 1 calc R U . . .
C32 C 0.7097(4) 0.9892(4) 0.5858(5) 0.083(3) Uani 1 1 d . . . . .
H32A H 0.713932 1.000808 0.621841 0.125 Uiso 1 1 calc R U . . .
H32B H 0.701596 1.009892 0.563792 0.125 Uiso 1 1 calc R U . . .
H32C H 0.740467 0.991313 0.573440 0.125 Uiso 1 1 calc R U . . .
C33 C 0.6200(3) 0.9294(3) 0.6082(6) 0.103(5) Uani 1 1 d . . . . .
H33A H 0.591969 0.896220 0.601313 0.154 Uiso 1 1 calc R U . . .
H33B H 0.612986 0.954371 0.593594 0.154 Uiso 1 1 calc R U . . .
H33C H 0.625018 0.934449 0.645859 0.154 Uiso 1 1 calc R U . . .
C34 C 0.6512(3) 0.7595(2) 0.5894(4) 0.059(2) Uani 1 1 d . . . . .
H34 H 0.633139 0.756808 0.556256 0.071 Uiso 1 1 calc R U . . .
C35 C 0.6916(4) 0.7464(3) 0.5765(5) 0.089(4) Uani 1 1 d . . . . .
H35A H 0.713303 0.753444 0.606711 0.134 Uiso 1 1 calc R U . . .
H35B H 0.711240 0.766360 0.546807 0.134 Uiso 1 1 calc R U . . .
H35C H 0.675990 0.711140 0.567666 0.134 Uiso 1 1 calc R U . . .
C36 C 0.6139(5) 0.7216(4) 0.6268(7) 0.123(6) Uani 1 1 d . . . . .
H36A H 0.598136 0.688658 0.610646 0.184 Uiso 1 1 calc R U . . .
H36B H 0.588491 0.730328 0.635192 0.184 Uiso 1 1 calc R U . . .
H36C H 0.630819 0.721183 0.658792 0.184 Uiso 1 1 calc R U . . .
C37 C 0.6912(2) 0.8310(2) 0.4319(3) 0.0378(12) Uani 1 1 d . . . . .
C38 C 0.7386(3) 0.8241(3) 0.3685(4) 0.060(2) Uani 1 1 d . . . . .
C39 C 0.7694(3) 0.8498(2) 0.4091(3) 0.0495(17) Uani 1 1 d . . . . .
C40 C 0.7526(4) 0.8082(4) 0.3181(4) 0.088(3) Uani 1 1 d . . . . .
H40A H 0.788714 0.826051 0.314310 0.133 Uiso 1 1 calc R U . . .
H40B H 0.737705 0.815964 0.288534 0.133 Uiso 1 1 calc R U . . .
H40C H 0.740191 0.772457 0.319057 0.133 Uiso 1 1 calc R U . . .
C41 C 0.8256(3) 0.8703(3) 0.4136(4) 0.071(3) Uani 1 1 d . . . . .
H41A H 0.838206 0.864958 0.380717 0.106 Uiso 1 1 calc R U . . .
H41B H 0.832175 0.853142 0.441751 0.106 Uiso 1 1 calc R U . . .
H41C H 0.842257 0.905902 0.421175 0.106 Uiso 1 1 calc R U . . .
C42 C 0.6445(3) 0.7888(3) 0.3490(3) 0.061(2) Uani 1 1 d . . . . .
H42 H 0.616001 0.783311 0.371688 0.074 Uiso 1 1 calc R U . . .
C43 C 0.6484(4) 0.8256(4) 0.3050(3) 0.069(2) Uani 1 1 d . . . . .
H43A H 0.655256 0.857090 0.320627 0.103 Uiso 1 1 calc R U . . .
H43B H 0.617132 0.811177 0.285704 0.103 Uiso 1 1 calc R U . . .
H43C H 0.675427 0.831426 0.281203 0.103 Uiso 1 1 calc R U . . .
C44 C 0.6319(4) 0.7370(3) 0.3277(4) 0.092(4) Uani 1 1 d . . . . .
H44A H 0.652187 0.741304 0.296842 0.138 Uiso 1 1 calc R U . . .
H44B H 0.596714 0.718197 0.318256 0.138 Uiso 1 1 calc R U . . .
H44C H 0.638904 0.718985 0.354493 0.138 Uiso 1 1 calc R U . . .
C45 C 0.7577(3) 0.8839(3) 0.4985(4) 0.0580(19) Uani 1 1 d . . . . .
H45 H 0.727637 0.874486 0.520236 0.070 Uiso 1 1 calc R U . . .
C46 C 0.7809(3) 0.9395(3) 0.4866(4) 0.067(2) Uani 1 1 d . . . . .
H46A H 0.811382 0.950755 0.466401 0.100 Uiso 1 1 calc R U . . .
H46B H 0.788638 0.958125 0.519254 0.100 Uiso 1 1 calc R U . . .
H46C H 0.757369 0.945047 0.466410 0.100 Uiso 1 1 calc R U . . .
C47 C 0.7917(3) 0.8719(4) 0.5310(4) 0.086(3) Uani 1 1 d . . . . .
H47A H 0.780724 0.836477 0.527858 0.128 Uiso 1 1 calc R U . . .
H47B H 0.790275 0.879949 0.567603 0.128 Uiso 1 1 calc R U . . .
H47C H 0.825882 0.891472 0.518361 0.128 Uiso 1 1 calc R U . . .
C1S C 0.3437(13) 0.6891(11) 0.9128(9) 0.111(13) Uiso 0.3333 1 d D . P A -1
H1S1 H 0.337386 0.658268 0.929692 0.167 Uiso 0.3333 1 calc R U P A -1
H1S2 H 0.317173 0.696045 0.921800 0.167 Uiso 0.3333 1 calc R U P A -1
H1S3 H 0.375582 0.716501 0.924859 0.167 Uiso 0.3333 1 calc R U P A -1
C2S C 0.3453(7) 0.6838(6) 0.8544(6) 0.067(7) Uiso 0.3333 1 d G . P A -1
C3S C 0.3431(9) 0.6414(6) 0.8341(8) 0.075(7) Uiso 0.3333 1 d DG . P A -1
H3S H 0.340490 0.616201 0.856810 0.090 Uiso 0.3333 1 calc R U P A -1
C4S C 0.3446(9) 0.6359(8) 0.7806(8) 0.103(11) Uiso 0.3333 1 d G . P A -1
H4S H 0.343075 0.606922 0.766766 0.124 Uiso 0.3333 1 calc R U P A -1
C5S C 0.3484(8) 0.6728(9) 0.7474(7) 0.084(9) Uiso 0.3333 1 d G . P A -1
H5S H 0.349414 0.669060 0.710827 0.100 Uiso 0.3333 1 calc R U P A -1
C6S C 0.3506(9) 0.7152(9) 0.7676(8) 0.087(9) Uiso 0.3333 1 d G . P A -1
H6S H 0.353161 0.740475 0.744929 0.104 Uiso 0.3333 1 calc R U P A -1
C7S C 0.3491(8) 0.7208(7) 0.8211(7) 0.088(9) Uiso 0.3333 1 d DG . P A -1
H7S H 0.350573 0.749754 0.834974 0.106 Uiso 0.3333 1 calc R U P A -1

loop_
_atom_site_aniso_label
_atom_site_aniso_U_11
_atom_site_aniso_U_22
_atom_site_aniso_U_33
_atom_site_aniso_U_23
_atom_site_aniso_U_13
_atom_site_aniso_U_12
Ga1 0.0302(3) 0.0257(3) 0.0347(3) 0.0033(3) 0.0076(3) 0.0148(3)
I1 0.04041(19) 0.02793(16) 0.0515(2) 0.00877(15) 0.01019(17) 0.01647(14)
N1 0.033(2) 0.0224(19) 0.038(2) 0.0028(18) 0.0075(19) 0.0122(17)
N2 0.029(2) 0.038(2) 0.037(2) 0.001(2) 0.0026(19) 0.0162(19)
N3 0.046(3) 0.035(3) 0.068(4) 0.003(2) 0.026(3) 0.020(2)
N4 0.039(3) 0.035(2) 0.063(4) 0.017(2) 0.020(2) 0.023(2)
C1 0.029(2) 0.025(2) 0.041(3) 0.001(2) 0.004(2) 0.016(2)
C2 0.028(2) 0.033(2) 0.037(3) 0.003(2) 0.005(2) 0.018(2)
C3 0.031(3) 0.047(3) 0.041(3) 0.003(3) 0.005(2) 0.022(2)
C4 0.030(3) 0.043(3) 0.041(3) 0.006(2) 0.010(2) 0.022(2)
C5 0.029(2) 0.027(2) 0.046(3) 0.004(2) 0.006(2) 0.018(2)
C6 0.031(3) 0.033(3) 0.056(4) 0.001(2) 0.005(2) 0.020(2)
C7 0.028(3) 0.036(3) 0.069(4) 0.000(3) 0.007(3) 0.015(2)
C8 0.032(3) 0.055(4) 0.064(4) 0.013(3) 0.019(3) 0.021(3)
C9 0.037(3) 0.056(4) 0.054(4) 0.009(3) 0.015(3) 0.024(3)
C10 0.049(4) 0.106(7) 0.046(4) 0.011(4) 0.025(4) 0.030(4)
C11 0.053(4) 0.129(8) 0.037(4) -0.008(5) 0.011(3) 0.030(5)
C12 0.041(3) 0.085(5) 0.044(4) -0.003(4) 0.005(3) 0.024(4)
C13 0.034(3) 0.028(3) 0.036(3) 0.002(2) 0.010(2) 0.013(2)
C14 0.051(3) 0.034(3) 0.046(3) 0.004(3) -0.006(3) 0.016(3)
C15 0.067(4) 0.052(4) 0.034(3) 0.000(3) -0.005(3) 0.027(3)
C16 0.069(5) 0.049(4) 0.048(4) -0.016(3) -0.003(4) 0.025(4)
C17 0.059(4) 0.035(3) 0.057(4) -0.010(3) 0.003(3) 0.025(3)
C18 0.034(3) 0.027(2) 0.042(3) 0.000(2) 0.011(2) 0.015(2)
C19 0.099(7) 0.037(4) 0.097(7) 0.008(4) -0.059(6) 0.021(4)
C20 0.124(10) 0.089(7) 0.134(11) 0.051(8) -0.010(9) 0.058(7)
C21 0.214(15) 0.118(9) 0.071(6) -0.014(6) -0.010(8) 0.140(11)
C22 0.040(3) 0.032(3) 0.054(4) 0.006(3) 0.011(3) 0.023(2)
C23 0.048(4) 0.075(5) 0.080(6) 0.012(4) 0.017(4) 0.040(4)
C24 0.050(4) 0.047(4) 0.091(6) 0.028(4) 0.007(4) 0.026(3)
C25 0.031(2) 0.036(3) 0.036(3) 0.006(2) 0.005(2) 0.018(2)
C26 0.044(3) 0.049(3) 0.039(3) -0.006(3) -0.004(2) 0.032(3)
C27 0.053(4) 0.051(4) 0.057(4) -0.015(3) -0.008(3) 0.028(3)
C28 0.053(4) 0.066(5) 0.056(4) -0.009(4) -0.018(3) 0.032(4)
C29 0.047(3) 0.055(4) 0.058(4) 0.008(3) -0.008(3) 0.027(3)
C30 0.033(3) 0.035(3) 0.048(3) 0.009(3) 0.002(2) 0.012(2)
C31 0.103(6) 0.063(4) 0.055(4) -0.025(4) -0.027(4) 0.064(5)
C32 0.093(7) 0.070(5) 0.113(8) 0.025(5) 0.037(6) 0.061(5)
C33 0.044(4) 0.048(4) 0.225(16) -0.024(6) -0.023(6) 0.029(4)
C34 0.057(4) 0.031(3) 0.085(6) 0.012(3) -0.015(4) 0.019(3)
C35 0.071(6) 0.045(4) 0.145(11) -0.004(5) 0.027(6) 0.023(4)
C36 0.097(8) 0.053(5) 0.215(17) 0.047(8) 0.065(10) 0.035(5)
C37 0.038(3) 0.029(3) 0.046(3) 0.010(2) 0.020(3) 0.016(2)
C38 0.056(4) 0.039(3) 0.086(6) 0.012(4) 0.038(4) 0.024(3)
C39 0.045(3) 0.039(3) 0.072(5) 0.018(3) 0.028(3) 0.026(3)
C40 0.080(6) 0.084(6) 0.096(7) -0.011(6) 0.048(6) 0.036(5)
C41 0.049(4) 0.057(4) 0.115(7) 0.028(5) 0.042(5) 0.033(4)
C42 0.055(4) 0.053(4) 0.059(5) -0.014(3) 0.027(4) 0.015(3)
C43 0.071(5) 0.076(5) 0.051(4) -0.003(4) 0.011(4) 0.031(4)
C44 0.102(7) 0.050(4) 0.079(6) -0.023(4) 0.043(6) 0.004(5)
C45 0.031(3) 0.069(5) 0.069(5) 0.007(4) 0.011(3) 0.021(3)
C46 0.053(4) 0.060(5) 0.092(6) -0.015(4) -0.001(4) 0.032(4)
C47 0.042(4) 0.109(8) 0.090(7) 0.040(6) 0.001(4) 0.026(4)

loop_
_atom_type_symbol
_atom_type_description
_atom_type_scat_dispersion_real
_atom_type_scat_dispersion_imag
_atom_type_scat_source
C C 0.0181 0.0091 'International Tables Vol C Tables 4.2.6.8 and 6.1.1.4'
H H 0.0000 0.0000 'International Tables Vol C Tables 4.2.6.8 and 6.1.1.4'
N N 0.0311 0.0180 'International Tables Vol C Tables 4.2.6.8 and 6.1.1.4'
Ga Ga -1.2846 0.7763 'International Tables Vol C Tables 4.2.6.8 and 6.1.1.4'
I I -0.3257 6.8362 'International Tables Vol C Tables 4.2.6.8 and 6.1.1.4'

loop_
_geom_angle_atom_site_label_1
_geom_angle_atom_site_label_2
_geom_angle_atom_site_label_3
_geom_angle
_geom_angle_site_symmetry_1
_geom_angle_site_symmetry_3
_geom_angle_publ_flag
N2 Ga1 N1 90.4(2) . . ?
N2 Ga1 C37 122.6(2) . . ?
N1 Ga1 C37 123.8(2) . . ?
N2 Ga1 I1 111.68(14) . . ?
N1 Ga1 I1 111.64(14) . . ?
C37 Ga1 I1 97.44(16) . . ?
C1 N1 C13 118.5(4) . . ?
C1 N1 Ga1 105.3(4) . . ?
C13 N1 Ga1 134.8(4) . . ?
C2 N2 C25 117.7(5) . . ?
C2 N2 Ga1 105.8(4) . . ?
C25 N2 Ga1 134.4(4) . . ?
C37 N3 C38 109.9(7) . . ?
C37 N3 C42 123.3(5) . . ?
C38 N3 C42 126.4(7) . . ?
C37 N4 C39 108.9(6) . . ?
C37 N4 C45 123.9(5) . . ?
C39 N4 C45 126.8(6) . . ?
C2 C1 N1 118.9(5) . . ?
C2 C1 C5 109.2(5) . . ?
N1 C1 C5 131.9(5) . . ?
C1 C2 N2 119.0(5) . . ?
C1 C2 C3 109.5(5) . . ?
N2 C2 C3 131.5(5) . . ?
C12 C3 C4 118.3(6) . . ?
C12 C3 C2 136.6(6) . . ?
C4 C3 C2 105.0(5) . . ?
C9 C4 C5 125.2(6) . . ?
C9 C4 C3 123.6(6) . . ?
C5 C4 C3 111.2(5) . . ?
C6 C5 C4 117.5(5) . . ?
C6 C5 C1 137.4(6) . . ?
C4 C5 C1 105.1(5) . . ?
C5 C6 C7 119.3(6) . . ?
C5 C6 H6 120.3 . . ?
C7 C6 H6 120.3 . . ?
C8 C7 C6 121.7(6) . . ?
C8 C7 H7 119.1 . . ?
C6 C7 H7 119.1 . . ?
C7 C8 C9 121.0(6) . . ?
C7 C8 H8 119.5 . . ?
C9 C8 H8 119.5 . . ?
C4 C9 C8 115.3(7) . . ?
C4 C9 C10 116.7(7) . . ?
C8 C9 C10 128.0(6) . . ?
C11 C10 C9 119.7(7) . . ?
C11 C10 H10 120.2 . . ?
C9 C10 H10 120.2 . . ?
C10 C11 C12 123.6(8) . . ?
C10 C11 H11 118.2 . . ?
C12 C11 H11 118.2 . . ?
C3 C12 C11 118.0(7) . . ?
C3 C12 H12 121.0 . . ?
C11 C12 H12 121.0 . . ?
C14 C13 C18 119.7(6) . . ?
C14 C13 N1 120.2(5) . . ?
C18 C13 N1 120.1(5) . . ?
C13 C14 C15 119.4(6) . . ?
C13 C14 C19 120.9(6) . . ?
C15 C14 C19 119.5(6) . . ?
C16 C15 C14 121.2(7) . . ?
C16 C15 H15 119.4 . . ?
C14 C15 H15 119.4 . . ?
C17 C16 C15 119.0(7) . . ?
C17 C16 H16 120.5 . . ?
C15 C16 H16 120.5 . . ?
C16 C17 C18 121.8(6) . . ?
C16 C17 H17 119.1 . . ?
C18 C17 H17 119.1 . . ?
C17 C18 C13 118.8(6) . . ?
C17 C18 C22 118.9(5) . . ?
C13 C18 C22 122.3(5) . . ?
C21 C19 C14 109.8(8) . . ?
C21 C19 C20 111.4(8) . . ?
C14 C19 C20 110.7(9) . . ?
C21 C19 H19 108.3 . . ?
C14 C19 H19 108.3 . . ?
C20 C19 H19 108.3 . . ?
C19 C20 H20A 109.5 . . ?
C19 C20 H20B 109.5 . . ?
H20A C20 H20B 109.5 . . ?
C19 C20 H20C 109.5 . . ?
H20A C20 H20C 109.5 . . ?
H20B C20 H20C 109.5 . . ?
C23 C22 C24 110.2(5) . . ?
C23 C22 C18 110.7(6) . . ?
C24 C22 C18 112.2(6) . . ?
C23 C22 H22 107.9 . . ?
C24 C22 H22 107.9 . . ?
C18 C22 H22 107.9 . . ?
C22 C23 H23A 109.5 . . ?
C22 C23 H23B 109.5 . . ?
H23A C23 H23B 109.5 . . ?
C22 C23 H23C 109.5 . . ?
H23A C23 H23C 109.5 . . ?
H23B C23 H23C 109.5 . . ?
C22 C24 H24A 109.5 . . ?
C22 C24 H24B 109.5 . . ?
H24A C24 H24B 109.5 . . ?
C22 C24 H24C 109.5 . . ?
H24A C24 H24C 109.5 . . ?
H24B C24 H24C 109.5 . . ?
C30 C25 C26 120.2(6) . . ?
C30 C25 N2 120.1(5) . . ?
C26 C25 N2 119.7(5) . . ?
C27 C26 C25 118.7(6) . . ?
C27 C26 C31 119.6(6) . . ?
C25 C26 C31 121.8(6) . . ?
C28 C27 C26 121.1(6) . . ?
C28 C27 H27 119.5 . . ?
C26 C27 H27 119.5 . . ?
C27 C28 C29 119.9(7) . . ?
C27 C28 H28 120.1 . . ?
C29 C28 H28 120.1 . . ?
C28 C29 C30 121.4(6) . . ?
C28 C29 H29 119.3 . . ?
C30 C29 H29 119.3 . . ?
C29 C30 C25 118.8(6) . . ?
C29 C30 C34 119.1(6) . . ?
C25 C30 C34 122.1(6) . . ?
C33 C31 C26 110.5(8) . . ?
C33 C31 C32 110.2(6) . . ?
C26 C31 C32 114.0(7) . . ?
C33 C31 H31 107.3 . . ?
C26 C31 H31 107.3 . . ?
C32 C31 H31 107.3 . . ?
C31 C32 H32A 109.5 . . ?
C31 C32 H32B 109.5 . . ?
H32A C32 H32B 109.5 . . ?
C31 C32 H32C 109.5 . . ?
H32A C32 H32C 109.5 . . ?
H32B C32 H32C 109.5 . . ?
C31 C33 H33A 109.5 . . ?
C31 C33 H33B 109.5 . . ?
H33A C33 H33B 109.5 . . ?
C31 C33 H33C 109.5 . . ?
H33A C33 H33C 109.5 . . ?
H33B C33 H33C 109.5 . . ?
C36 C34 C35 109.9(7) . . ?
C36 C34 C30 112.1(9) . . ?
C35 C34 C30 113.2(6) . . ?
C36 C34 H34 107.1 . . ?
C35 C34 H34 107.1 . . ?
C30 C34 H34 107.1 . . ?
C34 C35 H35A 109.5 . . ?
C34 C35 H35B 109.5 . . ?
H35A C35 H35B 109.5 . . ?
C34 C35 H35C 109.5 . . ?
H35A C35 H35C 109.5 . . ?
H35B C35 H35C 109.5 . . ?
C34 C36 H36A 109.5 . . ?
C34 C36 H36B 109.5 . . ?
H36A C36 H36B 109.5 . . ?
C34 C36 H36C 109.5 . . ?
H36A C36 H36C 109.5 . . ?
H36B C36 H36C 109.5 . . ?
N3 C37 N4 106.9(5) . . ?
N3 C37 Ga1 125.1(5) . . ?
N4 C37 Ga1 127.6(5) . . ?
C39 C38 N3 106.9(7) . . ?
C39 C38 C40 127.3(8) . . ?
N3 C38 C40 125.7(9) . . ?
C38 C39 N4 107.4(6) . . ?
C38 C39 C41 128.1(7) . . ?
N4 C39 C41 124.4(8) . . ?
C38 C40 H40A 109.5 . . ?
C38 C40 H40B 109.5 . . ?
H40A C40 H40B 109.5 . . ?
C38 C40 H40C 109.5 . . ?
H40A C40 H40C 109.5 . . ?
H40B C40 H40C 109.5 . . ?
C39 C41 H41A 109.5 . . ?
C39 C41 H41B 109.5 . . ?
H41A C41 H41B 109.5 . . ?
C39 C41 H41C 109.5 . . ?
H41A C41 H41C 109.5 . . ?
H41B C41 H41C 109.5 . . ?
N3 C42 C44 113.3(8) . . ?
N3 C42 C43 110.5(6) . . ?
C44 C42 C43 112.9(8) . . ?
N3 C42 H42 106.6 . . ?
C44 C42 H42 106.6 . . ?
C43 C42 H42 106.6 . . ?
C42 C43 H43A 109.5 . . ?
C42 C43 H43B 109.5 . . ?
H43A C43 H43B 109.5 . . ?
C42 C43 H43C 109.5 . . ?
H43A C43 H43C 109.5 . . ?
H43B C43 H43C 109.5 . . ?
C42 C44 H44A 109.5 . . ?
C42 C44 H44B 109.5 . . ?
H44A C44 H44B 109.5 . . ?
C42 C44 H44C 109.5 . . ?
H44A C44 H44C 109.5 . . ?
H44B C44 H44C 109.5 . . ?
N4 C45 C47 113.5(8) . . ?
N4 C45 C46 110.2(7) . . ?
C47 C45 C46 113.0(7) . . ?
N4 C45 H45 106.5 . . ?
C47 C45 H45 106.5 . . ?
C46 C45 H45 106.5 . . ?
C45 C46 H46A 109.5 . . ?
C45 C46 H46B 109.5 . . ?
H46A C46 H46B 109.5 . . ?
C45 C46 H46C 109.5 . . ?
H46A C46 H46C 109.5 . . ?
H46B C46 H46C 109.5 . . ?
C45 C47 H47A 109.5 . . ?
C45 C47 H47B 109.5 . . ?
H47A C47 H47B 109.5 . . ?
C45 C47 H47C 109.5 . . ?
H47A C47 H47C 109.5 . . ?
H47B C47 H47C 109.5 . . ?
C2S C1S H1S1 109.5 . . ?
C2S C1S H1S2 109.5 . . ?
H1S1 C1S H1S2 109.5 . . ?
C2S C1S H1S3 109.5 . . ?
H1S1 C1S H1S3 109.5 . . ?
H1S2 C1S H1S3 109.5 . . ?
C3S C2S C7S 120.0 . . ?
C3S C2S C1S 119.1(13) . . ?
C7S C2S C1S 120.9(13) . . ?
C4S C3S C2S 120.0 . . ?
C4S C3S H3S 120.0 . . ?
C2S C3S H3S 120.0 . . ?
C3S C4S C5S 120.0 . . ?
C3S C4S H4S 120.0 . . ?
C5S C4S H4S 120.0 . . ?
C6S C5S C4S 120.0 . . ?
C6S C5S H5S 120.0 . . ?
C4S C5S H5S 120.0 . . ?
C5S C6S C7S 120.0 . . ?
C5S C6S H6S 120.0 . . ?
C7S C6S H6S 120.0 . . ?
C6S C7S C2S 120.0 . . ?
C6S C7S H7S 120.0 . . ?
C2S C7S H7S 120.0 . . ?

loop_
_geom_bond_atom_site_label_1
_geom_bond_atom_site_label_2
_geom_bond_distance
_geom_bond_site_symmetry_2
_geom_bond_publ_flag
Ga1 N2 1.914(5) . ?
Ga1 N1 1.924(4) . ?
Ga1 C37 2.034(5) . ?
Ga1 I1 2.6407(7) . ?
N1 C1 1.394(7) . ?
N1 C13 1.427(7) . ?
N2 C2 1.388(7) . ?
N2 C25 1.427(8) . ?
N3 C37 1.344(9) . ?
N3 C38 1.382(9) . ?
N3 C42 1.486(11) . ?
N4 C37 1.345(8) . ?
N4 C39 1.395(8) . ?
N4 C45 1.488(11) . ?
C1 C2 1.375(8) . ?
C1 C5 1.464(7) . ?
C2 C3 1.460(8) . ?
C3 C12 1.374(10) . ?
C3 C4 1.423(8) . ?
C4 C9 1.395(8) . ?
C4 C5 1.418(8) . ?
C5 C6 1.370(8) . ?
C6 C7 1.428(9) . ?
C6 H6 0.9300 . ?
C7 C8 1.372(10) . ?
C7 H7 0.9300 . ?
C8 C9 1.420(10) . ?
C8 H8 0.9300 . ?
C9 C10 1.424(12) . ?
C10 C11 1.351(13) . ?
C10 H10 0.9300 . ?
C11 C12 1.430(11) . ?
C11 H11 0.9300 . ?
C12 H12 0.9300 . ?
C13 C14 1.397(9) . ?
C13 C18 1.409(7) . ?
C14 C15 1.403(10) . ?
C14 C19 1.544(10) . ?
C15 C16 1.385(10) . ?
C15 H15 0.9300 . ?
C16 C17 1.374(11) . ?
C16 H16 0.9300 . ?
C17 C18 1.403(9) . ?
C17 H17 0.9300 . ?
C18 C22 1.533(9) . ?
C19 C21 1.529(18) . ?
C19 C20 1.554(15) . ?
C19 H19 0.9800 . ?
C20 H20A 0.9600 . ?
C20 H20B 0.9600 . ?
C20 H20C 0.9600 . ?
C22 C23 1.514(8) . ?
C22 C24 1.526(9) . ?
C22 H22 0.9800 . ?
C23 H23A 0.9600 . ?
C23 H23B 0.9600 . ?
C23 H23C 0.9600 . ?
C24 H24A 0.9600 . ?
C24 H24B 0.9600 . ?
C24 H24C 0.9600 . ?
C25 C30 1.398(8) . ?
C25 C26 1.405(8) . ?
C26 C27 1.399(9) . ?
C26 C31 1.517(9) . ?
C27 C28 1.369(10) . ?
C27 H27 0.9300 . ?
C28 C29 1.374(11) . ?
C28 H28 0.9300 . ?
C29 C30 1.390(10) . ?
C29 H29 0.9300 . ?
C30 C34 1.535(9) . ?
C31 C33 1.503(13) . ?
C31 C32 1.517(13) . ?
C31 H31 0.9800 . ?
C32 H32A 0.9600 . ?
C32 H32B 0.9600 . ?
C32 H32C 0.9600 . ?
C33 H33A 0.9600 . ?
C33 H33B 0.9600 . ?
C33 H33C 0.9600 . ?
C34 C36 1.486(13) . ?
C34 C35 1.508(12) . ?
C34 H34 0.9800 . ?
C35 H35A 0.9600 . ?
C35 H35B 0.9600 . ?
C35 H35C 0.9600 . ?
C36 H36A 0.9600 . ?
C36 H36B 0.9600 . ?
C36 H36C 0.9600 . ?
C38 C39 1.342(12) . ?
C38 C40 1.494(11) . ?
C39 C41 1.508(10) . ?
C40 H40A 0.9600 . ?
C40 H40B 0.9600 . ?
C40 H40C 0.9600 . ?
C41 H41A 0.9600 . ?
C41 H41B 0.9600 . ?
C41 H41C 0.9600 . ?
C42 C44 1.526(11) . ?
C42 C43 1.537(12) . ?
C42 H42 0.9800 . ?
C43 H43A 0.9600 . ?
C43 H43B 0.9600 . ?
C43 H43C 0.9600 . ?
C44 H44A 0.9600 . ?
C44 H44B 0.9600 . ?
C44 H44C 0.9600 . ?
C45 C47 1.503(12) . ?
C45 C46 1.506(12) . ?
C45 H45 0.9800 . ?
C46 H46A 0.9600 . ?
C46 H46B 0.9600 . ?
C46 H46C 0.9600 . ?
C47 H47A 0.9600 . ?
C47 H47B 0.9600 . ?
C47 H47C 0.9600 . ?
C1S C2S 1.48(2) . ?
C1S H1S1 0.9600 . ?
C1S H1S2 0.9600 . ?
C1S H1S3 0.9600 . ?
C2S C3S 1.360(11) . ?
C2S C7S 1.360(11) . ?
C3S C4S 1.360(11) . ?
C3S H3S 0.9300 . ?
C4S C5S 1.360(11) . ?
C4S H4S 0.9300 . ?
C5S C6S 1.360(11) . ?
C5S H5S 0.9300 . ?
C6S C7S 1.360(11) . ?
C6S H6S 0.9300 . ?
C7S H7S 0.9300 . ?
